data_7233853
loop_
_publ_author_name
'Yun-Hu Han'
'Chong-Bin Tian'
'Qiao-Hong Li'
'Shao-Wu Du'

_publ_section_title
;
 Highly chemical and thermally stable luminescent EuxTb1-x MOF materials
 for broad-range pH and temperature sensors
;
_journal_name_full 'Journal of Materials Chemistry C'
_journal_page_first 8065
_journal_page_last 8070
_journal_paper_doi 10.1039/C4TC01336K
_journal_volume 2
_journal_year 2014
_chemical_formula_sum 'C20 H22 Eu2 N4 O14'
_chemical_formula_weight 846.34
_space_group_IT_number 33
_space_group_name_Hall 'P 2c -2n'
_space_group_name_H-M_alt 'P n a 21'
_symmetry_cell_setting orthorhombic
_symmetry_space_group_name_H-M 'P n a 21'
_atom_sites_solution_hydrogens geom
_atom_sites_solution_primary direct
_atom_sites_solution_secondary difmap
_cell_angle_alpha 90.00
_cell_angle_beta 90.00
_cell_angle_gamma 90.00
_cell_formula_units_Z 4
_cell_length_a 13.1154(16)
_cell_length_b 6.6813(5)
_cell_length_c 29.007(3)
_cell_measurement_reflns_used 7140
_cell_measurement_temperature 293(2)
_cell_measurement_theta_max 27.5126
_cell_measurement_theta_min 2.0913
_cell_volume 2541.8(4)
_computing_structure_refinement 'SHELXL-97 (Sheldrick, 1997)'
_computing_structure_solution 'SHELXS-97 (Sheldrick, 1990)'
_diffrn_ambient_temperature 293(2)
_diffrn_measured_fraction_theta_full 0.999
_diffrn_measured_fraction_theta_max 0.999
_diffrn_measurement_device_type CCD
_diffrn_measurement_method CCD_Profile_fitting
_diffrn_radiation_monochromator graphite
_diffrn_radiation_source 'fine-focus sealed tube'
_diffrn_radiation_type MoK\a
_diffrn_radiation_wavelength 0.71073
_diffrn_reflns_av_R_equivalents 0.0644
_diffrn_reflns_av_sigmaI/netI 0.0609
_diffrn_reflns_limit_h_max 17
_diffrn_reflns_limit_h_min -17
_diffrn_reflns_limit_k_max 8
_diffrn_reflns_limit_k_min -8
_diffrn_reflns_limit_l_max 37
_diffrn_reflns_limit_l_min -37
_diffrn_reflns_number 28938
_diffrn_reflns_theta_full 27.48
_diffrn_reflns_theta_max 27.48
_diffrn_reflns_theta_min 2.81
_exptl_absorpt_coefficient_mu 4.969
_exptl_absorpt_correction_T_max 1.0000
_exptl_absorpt_correction_T_min 0.7396
_exptl_absorpt_correction_type multi-scan
_exptl_crystal_colour Colorless
_exptl_crystal_density_diffrn 2.212
_exptl_crystal_density_method 'not measured'
_exptl_crystal_description Prism
_exptl_crystal_F_000 1632
_exptl_crystal_size_max 0.2000
_exptl_crystal_size_mid 0.2000
_exptl_crystal_size_min 0.2000
_refine_diff_density_max 3.236
_refine_diff_density_min -4.252
_refine_diff_density_rms 0.346
_refine_ls_abs_structure_details 'Flack H D (1983), Acta Cryst. A39, 876-881'
_refine_ls_abs_structure_Flack 0.45(6)
_refine_ls_extinction_method none
_refine_ls_goodness_of_fit_ref 1.125
_refine_ls_hydrogen_treatment mixed
_refine_ls_matrix_type full
_refine_ls_number_parameters 361
_refine_ls_number_reflns 5746
_refine_ls_number_restraints 259
_refine_ls_restrained_S_all 1.119
_refine_ls_R_factor_all 0.0748
_refine_ls_R_factor_gt 0.0705
_refine_ls_shift/su_max 0.153
_refine_ls_shift/su_mean 0.011
_refine_ls_structure_factor_coef Fsqd
_refine_ls_weighting_details 'calc w=1/[\s^2^(Fo^2^)+(0.0287P)^2^+136.9048P] where P=(Fo^2^+2Fc^2^)/3'
_refine_ls_weighting_scheme calc
_refine_ls_wR_factor_gt 0.1646
_refine_ls_wR_factor_ref 0.1679
_reflns_number_gt 5294
_reflns_number_total 5746
_reflns_threshold_expression >2sigma(I)
_cod_data_source_file 1000001.cif
_cod_data_source_block PCOD1000001
_cod_depositor_comments
;
The following automatic conversions were performed:

data item '_exptl_absorpt_correction_type' value 'Multi-scan' was
changed to 'multi-scan' in accordance with the built-in table derived
from the CIF Core dictionary named 'cif_core.dic' version 2.4.5 last
updated on 2014-11-21.

data item '_symmetry_cell_setting' value 'ORTHORHOMBIC' was changed
to 'orthorhombic' in accordance with the built-in table derived from
the CIF Core dictionary named 'cif_core.dic' version 2.4.5 last
updated on 2014-11-21.

Automatic conversion script
Id: cif_fix_values 6909 2019-04-08 15:41:33Z antanas 
;
_cod_original_sg_symbol_H-M Pna(2)1
_cod_database_code 7233853

loop_
_symmetry_equiv_pos_as_xyz
'x, y, z'
'-x, -y, z+1/2'
'x+1/2, -y+1/2, z'
'-x+1/2, y+1/2, z+1/2'

loop_
_atom_site_label
_atom_site_type_symbol
_atom_site_fract_x
_atom_site_fract_y
_atom_site_fract_z
_atom_site_U_iso_or_equiv
_atom_site_adp_type
_atom_site_occupancy
_atom_site_symmetry_multiplicity
_atom_site_calc_flag
_atom_site_refinement_flags
_atom_site_disorder_assembly
_atom_site_disorder_group
Eu1 Eu 0.65658(6) 0.32816(14) 0.06701(2) 0.0116(2) Uani 1 1 d . . .
Eu2 Eu 0.66590(6) 0.32869(16) 0.41890(2) 0.0150(2) Uani 1 1 d . . .
O2 O 0.9961(10) 0.214(2) 0.4407(6) 0.026(3) Uani 1 1 d U . .
C16 C 0.4052(10) 0.214(2) 0.0571(5) 0.005(3) Uani 1 1 d U . .
O8 O 0.6095(10) -0.329(2) 0.0572(5) 0.021(3) Uani 1 1 d U . .
O4 O 1.1212(10) 0.851(2) 0.4268(5) 0.020(3) Uani 1 1 d U . .
O7 O 0.3180(11) 0.301(2) 0.0494(6) 0.025(3) Uani 1 1 d U . .
C17 C 0.5790(12) -0.149(2) 0.0608(7) 0.014(4) Uani 1 1 d U . .
O10 O 0.6816(12) 0.364(3) -0.0145(6) 0.031(4) Uani 1 1 d . . .
H10E H 0.6938 0.2546 -0.0259 0.038 Uiso 1 1 calc R . .
H10B H 0.6743 0.4866 -0.0220 0.047 Uiso 1 1 d R . .
O13 O 0.6699(14) 0.133(3) 0.1398(7) 0.037(5) Uani 1 1 d . . .
O12 O 0.6800(13) 0.167(3) 0.3463(7) 0.030(4) Uani 1 1 d U . .
O5 O 0.6933(11) 0.355(2) 0.5006(5) 0.018(3) Uani 1 1 d U . .
H5B H 0.7095 0.2455 0.5110 0.022 Uiso 1 1 calc R . .
H5A H 0.6838 0.4755 0.5092 0.027 Uiso 1 1 d R . .
C11 C 1.0871(13) 0.679(3) 0.4239(7) 0.016(4) Uani 1 1 d U . .
C12 C 0.9150(13) 0.272(3) 0.4338(7) 0.018(4) Uani 1 1 d U . .
O3 O 1.1378(13) 0.517(3) 0.4394(6) 0.029(3) Uani 1 1 d U . .
O6 O 0.4880(9) 0.314(2) 0.0400(4) 0.012(3) Uani 1 1 d U . .
O11 O 0.5649(13) 0.400(2) 0.3499(5) 0.029(3) Uani 1 1 d U . .
O14 O 0.5549(12) 0.368(3) 0.1362(6) 0.031(4) Uani 1 1 d U . .
N4 N 0.4227(13) -0.288(3) 0.1005(6) 0.020(4) Uani 1 1 d U . .
H4B H 0.4502 -0.4011 0.1074 0.024 Uiso 1 1 calc R . .
N3 N 0.3180(15) -0.049(3) 0.0955(6) 0.024(4) Uani 1 1 d U . .
N1 N 0.8111(15) 0.540(3) 0.3932(6) 0.018(3) Uani 1 1 d U . .
C15 C 0.9106(11) 0.467(3) 0.4099(6) 0.009(3) Uani 1 1 d U . .
C19 C 0.4040(13) -0.001(3) 0.0754(7) 0.019(4) Uani 1 1 d U . .
N2 N 0.9342(12) 0.791(3) 0.3848(6) 0.015(3) Uani 1 1 d U . .
H2C H 0.9578 0.9084 0.3788 0.017 Uiso 1 1 calc R . .
C13 C 0.8345(16) 0.717(4) 0.3754(9) 0.028(5) Uani 1 1 d U . .
H13A H 0.7881 0.7886 0.3577 0.034 Uiso 1 1 calc R . .
C20 C 0.4738(13) -0.128(3) 0.0787(6) 0.014(4) Uani 1 1 d U . .
C18 C 0.3263(14) -0.241(4) 0.1091(8) 0.018(4) Uani 1 1 d U . .
H18A H 0.2759 -0.3219 0.1216 0.021 Uiso 1 1 calc R . .
C14 C 0.9842(14) 0.635(4) 0.4054(7) 0.021(4) Uani 1 1 d U . .
C6 C 0.5999(16) 0.259(3) 0.3302(7) 0.019(4) Uani 1 1 d U . .
O9 O 0.6279(11) -0.010(2) 0.0484(5) 0.018(3) Uani 1 1 d U . .
C7 C 0.5993(18) 0.217(3) 0.1581(9) 0.027(5) Uani 1 1 d U . .
C9 C 0.6789(12) 0.383(2) 0.2463(9) 0.035(4) Uani 1 1 d DU . .
H9A H 0.7304 0.3678 0.2696 0.053 Uiso 1 1 calc R . .
H9B H 0.6328 0.4877 0.2551 0.053 Uiso 1 1 calc R . .
H9C H 0.7105 0.4159 0.2175 0.053 Uiso 1 1 calc R . .
C4 C 0.5533(11) 0.159(2) 0.2841(5) 0.022(3) Uani 1 1 d DU . .
H4A H 0.5323 0.0201 0.2887 0.026 Uiso 1 1 calc R . .
C1 C 0.5397(16) 0.229(3) 0.2028(6) 0.075(5) Uani 1 1 d DU . .
O1 O 0.8301(9) 0.187(2) 0.4322(5) 0.013(3) Uani 1 1 d U . .
C8 C 0.660(2) -0.022(3) 0.2293(9) 0.112(14) Uani 1 1 d DU . .
H8A H 0.7098 -0.0619 0.2518 0.168 Uiso 1 1 calc R . .
H8B H 0.6914 -0.0185 0.1994 0.168 Uiso 1 1 calc R . .
H8C H 0.6048 -0.1154 0.2292 0.168 Uiso 1 1 calc RD . .
C3 C 0.4618(15) 0.301(4) 0.2759(7) 0.058(4) Uani 1 1 d DU . .
H3A H 0.3981 0.2280 0.2780 0.069 Uiso 1 1 calc R . .
H3B H 0.4613 0.4075 0.2987 0.069 Uiso 1 1 calc R . .
C2 C 0.476(2) 0.387(4) 0.2275(6) 0.075(5) Uani 1 1 d DU . .
H2A H 0.5110 0.5147 0.2286 0.090 Uiso 1 1 calc R . .
H2B H 0.4104 0.4055 0.2124 0.090 Uiso 1 1 calc R . .
C10 C 0.475(2) 0.041(5) 0.1941(11) 0.101(13) Uani 1 1 d DU . .
H10A H 0.4260 0.0676 0.1704 0.151 Uiso 1 1 calc R . .
H10C H 0.4408 0.0033 0.2220 0.151 Uiso 1 1 calc R . .
H10D H 0.5190 -0.0669 0.1844 0.151 Uiso 1 1 calc RD . .
C5 C 0.6200(12) 0.187(2) 0.2413(7) 0.081(8) Uani 1 1 d DU . .

loop_
_atom_site_aniso_label
_atom_site_aniso_U_11
_atom_site_aniso_U_22
_atom_site_aniso_U_33
_atom_site_aniso_U_23
_atom_site_aniso_U_13
_atom_site_aniso_U_12
Eu1 0.0111(4) 0.0067(4) 0.0169(5) 0.0003(6) 0.0016(3) 0.0006(3)
Eu2 0.0099(4) 0.0175(5) 0.0177(5) -0.0009(6) -0.0019(3) -0.0002(3)
O2 0.020(5) 0.010(5) 0.049(7) 0.008(5) 0.003(5) -0.002(5)
C16 0.006(3) 0.005(3) 0.006(3) 0.0002(10) -0.0001(10) -0.0006(10)
O8 0.019(4) 0.017(4) 0.026(4) 0.002(3) -0.002(3) 0.005(3)
O4 0.019(4) 0.016(4) 0.026(4) 0.000(3) 0.000(3) -0.001(3)
O7 0.021(5) 0.011(6) 0.041(7) 0.006(5) -0.017(5) -0.008(5)
C17 0.014(4) 0.012(4) 0.016(4) 0.001(3) 0.001(3) 0.001(3)
O10 0.027(7) 0.027(8) 0.040(8) 0.009(6) 0.017(6) 0.016(6)
O13 0.061(11) 0.019(8) 0.031(8) 0.012(7) 0.013(7) -0.002(7)
O12 0.033(5) 0.028(5) 0.029(5) -0.003(3) 0.000(3) 0.003(3)
O5 0.021(4) 0.016(4) 0.018(4) -0.001(3) -0.001(3) 0.000(3)
C11 0.016(4) 0.014(4) 0.018(4) 0.000(3) 0.000(3) -0.001(3)
C12 0.018(5) 0.017(5) 0.018(5) 0.001(3) -0.002(3) -0.001(3)
O3 0.027(4) 0.027(4) 0.032(4) 0.000(3) -0.002(3) -0.002(3)
O6 0.012(3) 0.012(4) 0.012(3) 0.004(3) 0.000(2) 0.000(3)
O11 0.045(7) 0.020(6) 0.022(6) 0.000(5) -0.007(5) 0.001(5)
O14 0.031(4) 0.031(5) 0.030(4) 0.001(3) 0.003(3) 0.004(3)
N4 0.019(4) 0.018(4) 0.023(4) 0.002(3) 0.001(3) 0.002(3)
N3 0.020(6) 0.025(7) 0.027(7) 0.006(6) -0.007(5) 0.003(6)
N1 0.019(4) 0.016(4) 0.019(4) 0.001(3) -0.002(3) 0.001(3)
C15 0.009(3) 0.009(3) 0.009(3) 0.0000(10) 0.0002(10) 0.0002(10)
C19 0.022(6) 0.010(7) 0.024(7) 0.001(6) 0.007(5) -0.005(5)
N2 0.015(4) 0.011(4) 0.018(4) 0.003(3) -0.002(3) -0.002(3)
C13 0.028(6) 0.028(6) 0.029(6) 0.001(3) 0.000(3) 0.003(3)
C20 0.015(4) 0.012(4) 0.016(4) 0.000(3) 0.000(3) -0.001(3)
C18 0.017(5) 0.016(5) 0.019(5) 0.001(3) 0.001(3) -0.001(3)
C14 0.014(7) 0.022(7) 0.027(8) 0.011(6) 0.003(5) 0.001(6)
C6 0.033(8) 0.010(7) 0.015(7) 0.001(6) 0.000(6) -0.002(6)
O9 0.017(4) 0.012(4) 0.023(4) 0.001(3) 0.001(3) -0.002(3)
C7 0.033(8) 0.015(8) 0.032(8) 0.001(7) 0.000(6) -0.014(7)
C9 0.033(7) 0.043(7) 0.030(7) 0.000(8) 0.000(8) -0.011(6)
C4 0.023(4) 0.021(4) 0.021(4) 0.000(3) -0.001(3) -0.001(3)
C1 0.073(7) 0.079(7) 0.073(7) 0.008(6) 0.009(5) 0.003(6)
O1 0.011(3) 0.010(4) 0.017(4) 0.002(3) -0.003(2) 0.001(3)
C8 0.126(16) 0.097(16) 0.113(17) 0.013(9) 0.022(10) 0.017(10)
C3 0.058(6) 0.058(7) 0.058(6) 0.001(6) 0.003(6) 0.000(6)
C2 0.073(7) 0.079(7) 0.073(7) 0.008(6) 0.009(5) 0.003(6)
C10 0.109(15) 0.102(15) 0.092(15) -0.006(9) 0.005(9) -0.004(10)
C5 0.088(12) 0.081(11) 0.074(11) 0.012(10) 0.003(10) -0.013(9)

loop_
_atom_type_symbol
_atom_type_description
_atom_type_scat_dispersion_real
_atom_type_scat_dispersion_imag
_atom_type_scat_source
C C 0.0033 0.0016 'International Tables Vol C Tables 4.2.6.8 and 6.1.1.4'
H H 0.0000 0.0000 'International Tables Vol C Tables 4.2.6.8 and 6.1.1.4'
N N 0.0061 0.0033 'International Tables Vol C Tables 4.2.6.8 and 6.1.1.4'
O O 0.0106 0.0060 'International Tables Vol C Tables 4.2.6.8 and 6.1.1.4'
Eu Eu -0.1578 3.6682 'International Tables Vol C Tables 4.2.6.8 and 6.1.1.4'

loop_
_geom_angle_atom_site_label_1
_geom_angle_atom_site_label_2
_geom_angle_atom_site_label_3
_geom_angle
_geom_angle_site_symmetry_1
_geom_angle_site_symmetry_3
O6 Eu1 O7 139.8(5) . 3
O6 Eu1 O9 74.6(5) . .
O7 Eu1 O9 74.9(5) 3 .
O6 Eu1 O8 75.8(5) . 1_565
O7 Eu1 O8 124.2(5) 3 1_565
O9 Eu1 O8 148.4(5) . 1_565
O6 Eu1 O10 78.7(5) . .
O7 Eu1 O10 72.5(6) 3 .
O9 Eu1 O10 83.8(6) . .
O8 Eu1 O10 79.7(6) 1_565 .
O6 Eu1 O14 76.2(5) . .
O7 Eu1 O14 135.9(6) 3 .
O9 Eu1 O14 101.9(6) . .
O8 Eu1 O14 81.5(6) 1_565 .
O10 Eu1 O14 151.6(6) . .
O6 Eu1 O13 109.1(5) . .
O7 Eu1 O13 85.9(6) 3 .
O9 Eu1 O13 72.7(6) . .
O8 Eu1 O13 128.4(6) 1_565 .
O10 Eu1 O13 151.7(6) . .
O14 Eu1 O13 52.6(6) . .
O6 Eu1 N3 149.3(6) . 3
O7 Eu1 N3 64.0(6) 3 3
O9 Eu1 N3 135.9(6) . 3
O8 Eu1 N3 73.5(6) 1_565 3
O10 Eu1 N3 98.0(6) . 3
O14 Eu1 N3 96.8(6) . 3
O13 Eu1 N3 88.4(6) . 3
O6 Eu1 C7 92.9(5) . .
O7 Eu1 C7 110.1(7) 3 .
O9 Eu1 C7 85.4(6) . .
O8 Eu1 C7 107.0(6) 1_565 .
O10 Eu1 C7 167.8(6) . .
O14 Eu1 C7 27.7(7) . .
O13 Eu1 C7 24.9(6) . .
N3 Eu1 C7 93.8(6) 3 .
O6 Eu1 C17 70.0(4) . .
O7 Eu1 C17 84.9(5) 3 .
O9 Eu1 C17 13.0(5) . .
O8 Eu1 C17 145.8(4) 1_565 .
O10 Eu1 C17 94.8(6) . .
O14 Eu1 C17 88.9(6) . .
O13 Eu1 C17 64.5(6) . .
N3 Eu1 C17 140.5(6) 3 .
C7 Eu1 C17 73.8(6) . .
O4 Eu2 O2 80.8(5) 3_465 3_455
O4 Eu2 O1 127.0(5) 3_465 .
O2 Eu2 O1 140.3(5) 3_455 .
O4 Eu2 O3 148.5(5) 3_465 3_455
O2 Eu2 O3 70.7(5) 3_455 3_455
O1 Eu2 O3 73.6(5) . 3_455
O4 Eu2 O5 82.3(5) 3_465 .
O2 Eu2 O5 83.3(5) 3_455 .
O1 Eu2 O5 74.6(5) . .
O3 Eu2 O5 81.4(6) 3_455 .
O4 Eu2 O12 123.3(6) 3_465 .
O2 Eu2 O12 105.0(6) 3_455 .
O1 Eu2 O12 83.8(5) . .
O3 Eu2 O12 78.1(6) 3_455 .
O5 Eu2 O12 153.7(6) . .
O4 Eu2 O11 75.9(5) 3_465 .
O2 Eu2 O11 74.3(6) 3_455 .
O1 Eu2 O11 134.3(5) . .
O3 Eu2 O11 107.8(6) 3_455 .
O5 Eu2 O11 150.8(5) . .
O12 Eu2 O11 53.5(6) . .
O4 Eu2 N1 71.8(6) 3_465 .
O2 Eu2 N1 152.1(6) 3_455 .
O1 Eu2 N1 65.3(6) . .
O3 Eu2 N1 137.2(6) 3_455 .
O5 Eu2 N1 98.0(5) . .
O12 Eu2 N1 86.1(6) . .
O11 Eu2 N1 93.4(6) . .
O4 Eu2 C6 100.2(6) 3_465 .
O2 Eu2 C6 86.2(6) 3_455 .
O1 Eu2 C6 111.6(6) . .
O3 Eu2 C6 91.1(6) 3_455 .
O5 Eu2 C6 168.7(6) . .
O12 Eu2 C6 28.2(6) . .
O11 Eu2 C6 25.7(6) . .
N1 Eu2 C6 93.3(6) . .
O4 Eu2 H5A 65.8 3_465 .
O2 Eu2 H5A 82.5 3_455 .
O1 Eu2 H5A 84.9 . .
O3 Eu2 H5A 96.8 3_455 .
O5 Eu2 H5A 16.6 . .
O12 Eu2 H5A 168.6 . .
O11 Eu2 H5A 137.8 . .
N1 Eu2 H5A 91.0 . .
C6 Eu2 H5A 163.2 . .
C12 O2 Eu2 151.3(15) . 3
O7 C16 O6 114.6(14) . .
O7 C16 C19 118.1(14) . .
O6 C16 C19 126.3(13) . .
C17 O8 Eu1 168.0(13) . 1_545
C11 O4 Eu2 168.5(14) . 3_565
C16 O7 Eu1 126.1(12) . 3_455
O9 C17 O8 123.1(17) . .
O9 C17 C20 122.7(17) . .
O8 C17 C20 114.0(15) . .
O9 C17 Eu1 26.7(9) . .
O8 C17 Eu1 144.0(12) . .
C20 C17 Eu1 100.2(11) . .
Eu1 O10 H10E 109.5 . .
Eu1 O10 H10B 109.4 . .
H10E O10 H10B 141.1 . .
C7 O13 Eu1 94.5(16) . .
C6 O12 Eu2 92.5(13) . .
Eu2 O5 H5B 109.5 . .
Eu2 O5 H5A 109.7 . .
H5B O5 H5A 140.8 . .
O4 C11 O3 123.0(17) . .
O4 C11 C14 122.7(18) . .
O3 C11 C14 114.2(17) . .
O1 C12 O2 132(2) . .
O1 C12 C15 110.5(15) . .
O2 C12 C15 114.6(17) . .
C11 O3 Eu2 139.7(13) . 3
C16 O6 Eu1 130.4(10) . .
C6 O11 Eu2 91.7(14) . .
C7 O14 Eu1 94.1(14) . .
C20 N4 C18 110.9(19) . .
C20 N4 H4B 124.6 . .
C18 N4 H4B 124.6 . .
C19 N3 C18 107.0(18) . .
C19 N3 Eu1 113.9(14) . 3_455
C18 N3 Eu1 132.2(15) . 3_455
C13 N1 C15 102.5(17) . .
C13 N1 Eu2 143.1(15) . .
C15 N1 Eu2 113.2(12) . .
N1 C15 C14 107.3(16) . .
N1 C15 C12 118.7(15) . .
C14 C15 C12 132.9(15) . .
N3 C19 C20 115.5(18) . .
N3 C19 C16 113.1(16) . .
C20 C19 C16 130.9(16) . .
C14 N2 C13 104.9(19) . .
C14 N2 H2C 127.6 . .
C13 N2 H2C 127.6 . .
N1 C13 N2 117(2) . .
N1 C13 H13A 121.7 . .
N2 C13 H13A 121.6 . .
C19 C20 N4 101.5(16) . .
C19 C20 C17 135.8(19) . .
N4 C20 C17 122.1(18) . .
N3 C18 N4 104.5(19) . .
N3 C18 H18A 127.7 . .
N4 C18 H18A 127.8 . .
N2 C14 C15 107.6(16) . .
N2 C14 C11 116.3(19) . .
C15 C14 C11 135.2(18) . .
O12 C6 O11 121(2) . .
O12 C6 C4 114.3(16) . .
O11 C6 C4 125.1(19) . .
O12 C6 Eu2 59.3(12) . .
O11 C6 Eu2 62.6(12) . .
C4 C6 Eu2 164.4(12) . .
C17 O9 Eu1 140.3(13) . .
O14 C7 O13 119(2) . .
O14 C7 C1 98(2) . .
O13 C7 C1 143(2) . .
O14 C7 Eu1 58.2(12) . .
O13 C7 Eu1 60.6(14) . .
C1 C7 Eu1 156.3(17) . .
C5 C9 H9A 109.5 . .
C5 C9 H9B 109.5 . .
H9A C9 H9B 109.5 . .
C5 C9 H9C 109.5 . .
H9A C9 H9C 109.5 . .
H9B C9 H9C 109.5 . .
C5 C4 C3 104.3(8) . .
C5 C4 C6 114.0(14) . .
C3 C4 C6 99.8(15) . .
C5 C4 H4A 112.6 . .
C3 C4 H4A 112.6 . .
C6 C4 H4A 112.7 . .
C7 C1 C10 95.7(19) . .
C7 C1 C2 136.2(18) . .
C10 C1 C2 110(2) . .
C7 C1 C5 104.8(16) . .
C10 C1 C5 109.8(12) . .
C2 C1 C5 99.2(9) . .
C12 O1 Eu2 128.9(13) . .
C5 C8 H8A 109.5 . .
C5 C8 H8B 109.5 . .
H8A C8 H8B 109.5 . .
C5 C8 H8C 109.5 . .
H8A C8 H8C 109.5 . .
H8B C8 H8C 109.5 . .
C2 C3 C4 106.2(8) . .
C2 C3 H3A 110.5 . .
C4 C3 H3A 110.5 . .
C2 C3 H3B 110.5 . .
C4 C3 H3B 110.5 . .
H3A C3 H3B 108.7 . .
C3 C2 C1 103.7(10) . .
C3 C2 H2A 111.0 . .
C1 C2 H2A 111.0 . .
C3 C2 H2B 111.0 . .
C1 C2 H2B 111.0 . .
H2A C2 H2B 109.0 . .
C1 C10 H10A 109.5 . .
C1 C10 H10C 109.5 . .
H10A C10 H10C 109.5 . .
C1 C10 H10D 109.5 . .
H10A C10 H10D 109.5 . .
H10C C10 H10D 109.5 . .
C9 C5 C8 128.9(17) . .
C9 C5 C4 108.3(11) . .
C8 C5 C4 105.9(12) . .
C9 C5 C1 104.7(11) . .
C8 C5 C1 103.5(12) . .
C4 C5 C1 102.5(9) . .

loop_
_geom_bond_atom_site_label_1
_geom_bond_atom_site_label_2
_geom_bond_distance
_geom_bond_site_symmetry_2
Eu1 O6 2.347(12) .
Eu1 O7 2.344(15) 3
Eu1 O9 2.353(15) .
Eu1 O8 2.388(14) 1_565
Eu1 O10 2.399(17) .
Eu1 O14 2.424(17) .
Eu1 O13 2.486(19) .
Eu1 N3 2.71(2) 3
Eu1 C7 2.84(2) .
Eu1 C17 3.350(17) .
Eu2 O4 2.234(15) 3_465
Eu2 O2 2.333(14) 3_455
Eu2 O1 2.384(12) .
Eu2 O3 2.414(18) 3_455
Eu2 O5 2.404(14) .
Eu2 O12 2.372(19) .
Eu2 O11 2.448(16) .
Eu2 N1 2.48(2) .
Eu2 C6 2.76(2) .
Eu2 H5A 2.8070 .
O2 C12 1.15(2) .
O2 Eu2 2.333(14) 3
C16 O7 1.30(2) .
C16 O6 1.368(19) .
C16 C19 1.53(2) .
O8 C17 1.27(2) .
O8 Eu1 2.388(14) 1_545
O4 C11 1.23(2) .
O4 Eu2 2.234(14) 3_565
O7 Eu1 2.344(15) 3_455
C17 O9 1.18(2) .
C17 C20 1.48(2) .
O10 H10E 0.8200 .
O10 H10B 0.8501 .
O13 C7 1.20(3) .
O12 C6 1.30(3) .
O5 H5B 0.8200 .
O5 H5A 0.8500 .
C11 O3 1.35(2) .
C11 C14 1.48(2) .
C12 O1 1.25(2) .
C12 C15 1.47(3) .
O3 Eu2 2.414(18) 3
O11 C6 1.20(3) .
O14 C7 1.33(3) .
N4 C20 1.41(3) .
N4 C18 1.33(3) .
N4 H4B 0.8600 .
N3 C19 1.31(3) .
N3 C18 1.34(3) .
N3 Eu1 2.71(2) 3_455
N1 C13 1.33(3) .
N1 C15 1.47(2) .
C15 C14 1.49(3) .
C19 C20 1.25(3) .
N2 C14 1.37(3) .
N2 C13 1.43(3) .
N2 H2C 0.8600 .
C13 H13A 0.9300 .
C18 H18A 0.9300 .
C6 C4 1.61(3) .
C7 C1 1.52(3) .
C9 C5 1.527(9) .
C9 H9A 0.9600 .
C9 H9B 0.9600 .
C9 H9C 0.9600 .
C4 C5 1.529(10) .
C4 C3 1.546(9) .
C4 H4A 0.9800 .
C1 C10 1.537(19) .
C1 C2 1.529(5) .
C1 C5 1.563(16) .
C8 C5 1.529(10) .
C8 H8A 0.9600 .
C8 H8B 0.9600 .
C8 H8C 0.9600 .
C3 C2 1.528(10) .
C3 H3A 0.9700 .
C3 H3B 0.9700 .
C2 H2A 0.9700 .
C2 H2B 0.9700 .
C10 H10A 0.9600 .
C10 H10C 0.9600 .
C10 H10D 0.9600 .
